data_4322330
loop_
_publ_author_name
'Zhiping Zheng'
'Thomas G. Gray'
'R. H. Holm'

_publ_section_title
;
 Synthesis and Structures of Solvated Monoclusters and Bridged Di- and
 Triclusters Based on the cubic Building Block [Re6(\m3-Se)8]2+
;
_journal_name_full 'Inorganic Chemistry'
_journal_page_first 4888
_journal_page_last 4895
_journal_paper_doi 10.1021/ic9906050
_journal_volume 38
_journal_year 1999
_chemical_formula_sum 'C38 H70 F12 N2 O P4 Re6 Sb2 Se8'
_chemical_formula_weight 2915.22
_chemical_name_systematic
; 
 ? 
;
_space_group_IT_number 2
_symmetry_cell_setting triclinic
_symmetry_space_group_name_Hall '-P 1'
_symmetry_space_group_name_H-M 'P -1'
_atom_sites_solution_hydrogens geom
_atom_sites_solution_primary direct
_atom_sites_solution_secondary difmap
_audit_creation_method SHELXL
_cell_angle_alpha 111.83
_cell_angle_beta 104.6840(10)
_cell_angle_gamma 94.8030(10)
_cell_formula_units_Z 1
_cell_length_a 10.6065(2)
_cell_length_b 13.1141(3)
_cell_length_c 16.7533(4)
_cell_measurement_temperature 213(2)
_cell_volume 2051.02(8)
_computing_structure_refinement 'SHELXL-93 (Sheldrick, 1993)'
_computing_structure_solution 'SHELXS-86 (Sheldrick, 1990)'
_diffrn_ambient_temperature 213(2)
_diffrn_radiation_monochromator graphite
_diffrn_radiation_source 'fine-focus sealed tube'
_diffrn_radiation_type MoK\a
_diffrn_radiation_wavelength 0.71073
_diffrn_reflns_av_R_equivalents 0.0509
_diffrn_reflns_av_sigmaI/netI 0.1411
_diffrn_reflns_limit_h_max 12
_diffrn_reflns_limit_h_min -14
_diffrn_reflns_limit_k_max 15
_diffrn_reflns_limit_k_min -17
_diffrn_reflns_limit_l_max 22
_diffrn_reflns_limit_l_min -21
_diffrn_reflns_number 13703
_diffrn_reflns_theta_max 28.27
_diffrn_reflns_theta_min 1.38
_exptl_absorpt_coefficient_mu 13.141
_exptl_crystal_density_diffrn 2.360
_exptl_crystal_F_000 1312
_refine_diff_density_max 7.015
_refine_diff_density_min -6.290
_refine_diff_density_rms 0.545
_refine_ls_extinction_method none
_refine_ls_goodness_of_fit_all 0.938
_refine_ls_goodness_of_fit_obs 1.294
_refine_ls_matrix_type full
_refine_ls_number_parameters 406
_refine_ls_number_reflns 9508
_refine_ls_number_restraints 0
_refine_ls_restrained_S_all 0.938
_refine_ls_restrained_S_obs 1.294
_refine_ls_R_factor_all 0.1125
_refine_ls_R_factor_obs 0.0675
_refine_ls_shift/esd_max -0.007
_refine_ls_shift/esd_mean 0.000
_refine_ls_structure_factor_coef Fsqd
_refine_ls_weighting_details 'w=1/[\s^2^(Fo^2^)+(0.0826P)^2^+0.0000P] where P=(Fo^2^+2Fc^2^)/3'
_refine_ls_weighting_scheme calc
_refine_ls_wR_factor_all 0.1789
_refine_ls_wR_factor_obs 0.1721
_reflns_number_observed 4778
_reflns_number_total 9508
_reflns_observed_criterion >2sigma(I)
_cod_data_source_file ic9906050_08.cif
_cod_data_source_block final
_cod_depositor_comments
;
The following automatic conversions were performed:

'_refine_ls_weighting_scheme' value 'calc
w=1/[\s^2^(Fo^2^)+(0.0826P)^2^+0.0000P] where P=(Fo^2^+2Fc^2^)/3' was
changed to 'calc'. New tag '_refine_ls_weighting_details' was
created. The value of the new tag was set to
'w=1/[\s^2^(Fo^2^)+(0.0826P)^2^+0.0000P] where P=(Fo^2^+2Fc^2^)/3'.

Automatic conversion script
Id: cif_fix_values 3143 2015-03-26 13:38:13Z robertas 
;
_cod_original_cell_volume 2051.07(8)
_cod_database_code 4322330

loop_
_symmetry_equiv_pos_as_xyz
'x, y, z'
'-x, -y, -z'

loop_
_atom_site_aniso_label
_atom_site_aniso_U_11
_atom_site_aniso_U_22
_atom_site_aniso_U_33
_atom_site_aniso_U_23
_atom_site_aniso_U_13
_atom_site_aniso_U_12
Re1 0.0176(3) 0.0215(3) 0.0156(4) 0.0086(3) 0.0067(3) 0.0050(3)
Re2 0.0186(3) 0.0219(4) 0.0145(4) 0.0083(3) 0.0069(3) 0.0051(3)
Re3 0.0184(3) 0.0196(3) 0.0161(4) 0.0073(3) 0.0069(3) 0.0037(3)
Se4 0.0231(8) 0.0243(9) 0.0204(9) 0.0072(7) 0.0104(7) 0.0093(7)
Se5 0.0240(8) 0.0284(9) 0.0151(9) 0.0068(7) 0.0040(7) 0.0046(7)
Se6 0.0210(8) 0.0251(8) 0.0212(9) 0.0103(7) 0.0079(7) 0.0029(7)
Se7 0.0249(8) 0.0265(9) 0.0220(9) 0.0151(7) 0.0090(8) 0.0065(7)
Sb1 0.0638(11) 0.0796(13) 0.0686(13) 0.0316(11) 0.0172(10) -0.0072(10)
P1 0.017(2) 0.033(2) 0.026(3) 0.015(2) 0.008(2) 0.008(2)
P3 0.030(2) 0.022(2) 0.025(3) 0.007(2) 0.011(2) 0.003(2)
N1 0.023(7) 0.047(9) 0.023(8) 0.021(7) 0.017(7) 0.010(7)
F2 0.160(19) 0.119(15) 0.073(12) 0.014(11) 0.055(13) -0.017(13)
C2 0.034(10) 0.066(13) 0.019(10) 0.025(10) 0.018(9) 0.021(10)
C4 0.052(12) 0.047(12) 0.032(11) 0.016(10) 0.038(11) 0.022(10)
F3 0.163(19) 0.124(15) 0.055(10) 0.017(10) 0.037(12) -0.061(13)
C1 0.024(9) 0.037(10) 0.020(10) 0.013(8) -0.004(8) 0.000(8)
C5 0.068(14) 0.038(11) 0.019(10) 0.012(9) 0.034(10) 0.015(10)
C3 0.026(9) 0.064(13) 0.015(9) 0.020(10) 0.000(8) 0.009(9)
C15 0.035(10) 0.036(10) 0.031(10) 0.018(8) 0.031(9) 0.014(8)
C13 0.024(10) 0.046(12) 0.045(13) 0.024(11) -0.004(9) -0.003(9)
C6 0.026(10) 0.088(17) 0.030(12) 0.029(12) 0.009(9) 0.015(11)
C17 0.046(12) 0.036(11) 0.048(14) 0.017(10) 0.007(11) 0.009(10)
C19 0.042(12) 0.032(11) 0.038(12) -0.007(9) -0.021(10) 0.015(9)
C18 0.058(14) 0.049(13) 0.070(16) 0.038(12) 0.044(13) 0.006(11)
C21 0.050(12) 0.028(10) 0.027(10) 0.015(8) 0.009(9) 0.011(9)
C11 0.023(9) 0.061(13) 0.023(10) 0.022(9) 0.014(8) 0.015(9)
F5 0.291(32) 0.140(18) 0.096(15) 0.049(14) 0.036(18) -0.112(20)
C20 0.017(9) 0.078(15) 0.047(13) 0.018(12) 0.020(10) 0.012(10)
C14 0.030(11) 0.051(13) 0.051(14) 0.014(11) 0.006(11) 0.004(10)
C7 0.046(13) 0.079(17) 0.047(14) 0.027(13) 0.025(12) 0.010(12)
F4 0.167(20) 0.095(14) 0.166(20) 0.071(14) 0.069(17) 0.017(13)
C10 0.059(15) 0.080(17) 0.028(12) 0.018(12) 0.031(12) 0.021(13)
C16 0.026(10) 0.033(11) 0.065(15) 0.015(11) 0.006(10) 0.008(8)
F1 0.088(14) 0.122(16) 0.217(25) 0.036(17) -0.028(16) 0.039(13)
C12 0.045(13) 0.120(22) 0.059(16) 0.057(16) 0.029(13) 0.036(14)
N2 0.072(17) 0.163(26) 0.036(13) 0.047(16) 0.022(13) 0.048(17)
C9 0.056(16) 0.106(22) 0.044(16) 0.028(16) 0.019(14) 0.002(15)
C8 0.077(19) 0.121(24) 0.026(13) 0.042(16) 0.015(14) 0.014(17)
F6 0.092(15) 0.291(31) 0.198(25) 0.069(22) 0.104(17) 0.100(18)
C22 0.104(21) 0.027(12) 0.086(20) 0.028(13) 0.036(17) 0.017(13)
C24 0.195(47) 0.086(27) 0.074(26) -0.008(21) -0.033(27) 0.072(29)
C23 0.279(60) 0.156(38) 0.076(27) 0.003(27) 0.011(34) 0.152(41)
O 0.169(25) 0.078(15) 0.084(16) 0.003(13) -0.012(16) 0.059(15)
C26 0.085(24) 0.084(24) 0.114(30) -0.001(22) 0.001(22) -0.035(20)
C25 0.097(30) 0.218(52) 0.174(46) 0.146(42) 0.035(32) 0.094(35)

loop_
_atom_site_label
_atom_site_type_symbol
_atom_site_fract_x
_atom_site_fract_y
_atom_site_fract_z
_atom_site_U_iso_or_equiv
_atom_site_thermal_displace_type
_atom_site_occupancy
_atom_site_calc_flag
_atom_site_refinement_flags
_atom_site_disorder_group
Re1 Re 0.16515(6) 0.47273(5) 0.05058(4) 0.0175(2) Uani 1 d . .
Re2 Re -0.04749(6) 0.51158(5) 0.10265(4) 0.0176(2) Uani 1 d . .
Re3 Re 0.07019(6) 0.65337(5) 0.05358(4) 0.0177(2) Uani 1 d . .
Se4 Se 0.1375(2) 0.31691(13) -0.10020(11) 0.0221(4) Uani 1 d . .
Se5 Se 0.1791(2) 0.63097(14) 0.19672(11) 0.0236(4) Uani 1 d . .
Se6 Se 0.2696(2) 0.60828(14) 0.00065(11) 0.0220(4) Uani 1 d . .
Se7 Se 0.0450(2) 0.33794(14) 0.09426(12) 0.0224(4) Uani 1 d . .
Sb1 Sb 0.6916(2) 1.0871(2) 0.24956(13) 0.0722(6) Uani 1 d . .
P1 P 0.3825(4) 0.4430(4) 0.1277(3) 0.0239(10) Uani 1 d . .
P3 P 0.1649(5) 0.8573(4) 0.1246(3) 0.0263(10) Uani 1 d . .
N1 N -0.0973(13) 0.5281(12) 0.2283(9) 0.027(3) Uani 1 d . .
F2 F 0.6221(21) 0.9848(15) 0.1342(11) 0.124(7) Uani 1 d . .
C2 C -0.1503(18) 0.4482(17) 0.3267(11) 0.034(5) Uani 1 d . .
H2A H -0.1782(18) 0.3833(17) 0.3341(11) 0.041 Uiso 1 calc R .
C4 C -0.0927(19) 0.6395(16) 0.3751(12) 0.038(5) Uani 1 d . .
H4A H -0.0801(19) 0.7123(16) 0.4196(12) 0.046 Uiso 1 calc R .
F3 F 0.7566(21) 1.1978(15) 0.3643(10) 0.125(8) Uani 1 d . .
C1 C -0.1338(16) 0.4412(15) 0.2473(12) 0.029(4) Uani 1 d . .
H1A H -0.1493(16) 0.3690(15) 0.2014(12) 0.035 Uiso 1 calc R .
C5 C -0.0764(21) 0.6306(15) 0.2941(11) 0.037(5) Uani 1 d . .
H5A H -0.0511(21) 0.6949(15) 0.2851(11) 0.045 Uiso 1 calc R .
C3 C -0.1250(18) 0.5536(17) 0.3968(12) 0.035(5) Uani 1 d . .
C15 C 0.4347(17) 0.3127(13) 0.0695(12) 0.028(4) Uani 1 d . .
H15A H 0.4342(17) 0.3071(13) 0.0095(12) 0.033 Uiso 1 calc R .
H15B H 0.5262(17) 0.3162(13) 0.1034(12) 0.033 Uiso 1 calc R .
C13 C 0.5296(17) 0.5456(15) 0.1497(14) 0.040(5) Uani 1 d . .
H13A H 0.6090(17) 0.5210(15) 0.1750(14) 0.048 Uiso 1 calc R .
H13B H 0.5335(17) 0.5457(15) 0.0919(14) 0.048 Uiso 1 calc R .
C6 C -0.1380(19) 0.5722(20) 0.4872(14) 0.046(6) Uani 1 d . .
C17 C 0.3046(20) 0.9023(16) 0.0932(14) 0.045(5) Uani 1 d . .
H17A H 0.3393(20) 0.9824(16) 0.1308(14) 0.054 Uiso 1 calc R .
H17B H 0.3753(20) 0.8623(16) 0.1071(14) 0.054 Uiso 1 calc R .
C19 C 0.2428(20) 0.9174(16) 0.2489(13) 0.050(6) Uani 1 d . .
H19A H 0.3063(20) 0.8722(16) 0.2640(13) 0.060 Uiso 1 calc R .
H19B H 0.2925(20) 0.9934(16) 0.2687(13) 0.060 Uiso 1 calc R .
C18 C 0.2737(21) 0.8839(17) -0.0044(14) 0.051(6) Uani 1 d . .
H18A H 0.3536(21) 0.9103(17) -0.0150(14) 0.076 Uiso 1 calc R .
H18B H 0.2058(21) 0.9250(17) -0.0187(14) 0.076 Uiso 1 calc R .
H18C H 0.2419(21) 0.8046(17) -0.0424(14) 0.076 Uiso 1 calc R .
C21 C 0.0390(19) 0.9428(14) 0.1045(12) 0.034(5) Uani 1 d . .
H21A H 0.0013(19) 0.9204(14) 0.0392(12) 0.040 Uiso 1 calc R .
H21B H -0.0334(19) 0.9271(14) 0.1274(12) 0.040 Uiso 1 calc R .
C11 C 0.3837(17) 0.4434(17) 0.2354(11) 0.033(4) Uani 1 d . .
H11A H 0.3622(17) 0.5143(17) 0.2706(11) 0.039 Uiso 1 calc R .
H11B H 0.3120(17) 0.3831(17) 0.2247(11) 0.039 Uiso 1 calc R .
F5 F 0.7465(28) 1.1944(18) 0.2103(13) 0.190(13) Uani 1 d . .
C20 C 0.1427(17) 0.9218(18) 0.3002(14) 0.048(6) Uani 1 d . .
H20A H 0.1890(17) 0.9538(18) 0.3645(14) 0.071 Uiso 1 calc R .
H20B H 0.0945(17) 0.8465(18) 0.2820(14) 0.071 Uiso 1 calc R .
H20C H 0.0807(17) 0.9678(18) 0.2867(14) 0.071 Uiso 1 calc R .
C14 C 0.5344(19) 0.6674(16) 0.2147(14) 0.048(6) Uani 1 d . .
H14A H 0.6151(19) 0.7154(16) 0.2222(14) 0.072 Uiso 1 calc R .
H14B H 0.5334(19) 0.6691(16) 0.2729(14) 0.072 Uiso 1 calc R .
H14C H 0.4577(19) 0.6939(16) 0.1896(14) 0.072 Uiso 1 calc R .
C7 C -0.2079(22) 0.4873(21) 0.5035(16) 0.055(6) Uani 1 d . .
H7A H -0.2473(22) 0.4169(21) 0.4559(16) 0.066 Uiso 1 calc R .
F4 F 0.6293(22) 0.9907(15) 0.2879(14) 0.134(8) Uani 1 d . .
C10 C -0.0819(23) 0.6721(20) 0.5617(14) 0.053(6) Uani 1 d . .
H10A H -0.0330(23) 0.7328(20) 0.5584(14) 0.064 Uiso 1 calc R .
C16 C 0.3433(18) 0.2039(15) 0.0588(15) 0.045(6) Uani 1 d . .
H16A H 0.3760(18) 0.1383(15) 0.0276(15) 0.067 Uiso 1 calc R .
H16B H 0.2528(18) 0.1988(15) 0.0240(15) 0.067 Uiso 1 calc R .
H16C H 0.3449(18) 0.2079(15) 0.1180(15) 0.067 Uiso 1 calc R .
F1 F 0.5302(19) 1.1368(17) 0.2409(17) 0.166(11) Uani 1 d . .
C12 C 0.5140(21) 0.4291(22) 0.2943(15) 0.064(7) Uani 1 d . .
H12A H 0.5020(21) 0.4307(22) 0.3502(15) 0.096 Uiso 1 calc R .
H12B H 0.5859(21) 0.4896(22) 0.3078(15) 0.096 Uiso 1 calc R .
H12C H 0.5355(21) 0.3579(22) 0.2617(15) 0.096 Uiso 1 calc R .
N2 N -0.1656(25) 0.6012(26) 0.6524(14) 0.086(8) Uani 1 d . .
C9 C -0.1015(26) 0.6773(25) 0.6392(17) 0.070(8) Uani 1 d . .
H9A H -0.0632(26) 0.7453(25) 0.6900(17) 0.084 Uiso 1 calc R .
C8 C -0.2177(28) 0.5072(26) 0.5855(16) 0.072(8) Uani 1 d . .
H8A H -0.2644(28) 0.4501(26) 0.5942(16) 0.086 Uiso 1 calc R .
F6 F 0.8502(20) 1.0475(24) 0.2535(17) 0.187(12) Uani 1 d . .
C22 C 0.0965(26) 1.0700(15) 0.1501(17) 0.069(8) Uani 1 d . .
H22A H 0.0267(26) 1.1102(15) 0.1373(17) 0.104 Uiso 1 calc R .
H22B H 0.1669(26) 1.0865(15) 0.1267(17) 0.104 Uiso 1 calc R .
H22C H 0.1322(26) 1.0932(15) 0.2149(17) 0.104 Uiso 1 calc R .
C24 C 0.4136(47) 1.2122(28) 0.4325(24) 0.143(22) Uani 1 d . .
H24A H 0.4380(47) 1.2184(28) 0.3816(24) 0.171 Uiso 1 calc R .
H24B H 0.3185(47) 1.1800(28) 0.4121(24) 0.171 Uiso 1 calc R .
C23 C 0.4978(49) 1.1371(33) 0.4693(23) 0.186(25) Uani 1 d . .
H23A H 0.4361(49) 1.0811(33) 0.4739(23) 0.223 Uiso 1 calc R .
H23B H 0.5391(49) 1.0964(33) 0.4240(23) 0.223 Uiso 1 calc R .
O O 0.6060(25) 1.1937(18) 0.5593(15) 0.128(10) Uani 1 d . .
C26 C 0.5542(32) 1.2954(26) 0.5737(23) 0.116(13) Uani 1 d . .
H26A H 0.6288(32) 1.3566(26) 0.5908(23) 0.140 Uiso 1 calc R .
H26B H 0.5209(32) 1.3116(26) 0.6257(23) 0.140 Uiso 1 calc R .
C25 C 0.4379(38) 1.2995(38) 0.4922(28) 0.140(17) Uani 1 d . .
H25A H 0.3589(38) 1.3156(38) 0.5110(28) 0.168 Uiso 1 calc R .
H25B H 0.4679(38) 1.3582(38) 0.4744(28) 0.168 Uiso 1 calc R .

loop_
_atom_type_symbol
_atom_type_description
_atom_type_scat_dispersion_real
_atom_type_scat_dispersion_imag
_atom_type_scat_source
C C 0.0033 0.0016 'International Tables Vol C Tables 4.2.6.8 and 6.1.1.4'
H H 0.0000 0.0000 'International Tables Vol C Tables 4.2.6.8 and 6.1.1.4'
N N 0.0061 0.0033 'International Tables Vol C Tables 4.2.6.8 and 6.1.1.4'
F F 0.0171 0.0103 'International Tables Vol C Tables 4.2.6.8 and 6.1.1.4'
P P 0.1023 0.0942 'International Tables Vol C Tables 4.2.6.8 and 6.1.1.4'
Se Se -0.0929 2.2259 'International Tables Vol C Tables 4.2.6.8 and 6.1.1.4'
Sb Sb -0.5866 1.5461 'International Tables Vol C Tables 4.2.6.8 and 6.1.1.4'
Re Re -1.0185 7.2310 'International Tables Vol C Tables 4.2.6.8 and 6.1.1.4'
O O 0.0106 0.0060 'International Tables Vol C Tables 4.2.6.8 and 6.1.1.4'

loop_
_geom_angle_atom_site_label_1
_geom_angle_atom_site_label_2
_geom_angle_atom_site_label_3
_geom_angle
_geom_angle_site_symmetry_1
_geom_angle_site_symmetry_3
_geom_angle_publ_flag
P1 Re1 Se5 88.35(12) . . ?
P1 Re1 Se4 95.26(12) . . ?
Se5 Re1 Se4 176.39(6) . . ?
P1 Re1 Se6 93.46(11) . . ?
Se5 Re1 Se6 90.35(6) . . ?
Se4 Re1 Se6 89.37(6) . . ?
P1 Re1 Se7 90.52(11) . . ?
Se5 Re1 Se7 90.13(6) . . ?
Se4 Re1 Se7 89.90(6) . . ?
Se6 Re1 Se7 176.00(6) . . ?
P1 Re1 Re3 136.49(11) . 2_565 ?
Se5 Re1 Re3 118.41(5) . 2_565 ?
Se4 Re1 Re3 58.74(4) . 2_565 ?
Se6 Re1 Re3 118.03(5) . 2_565 ?
Se7 Re1 Re3 58.39(4) . 2_565 ?
P1 Re1 Re3 133.45(11) . . ?
Se5 Re1 Re3 58.50(4) . . ?
Se4 Re1 Re3 118.46(5) . . ?
Se6 Re1 Re3 58.61(4) . . ?
Se7 Re1 Re3 118.51(5) . . ?
Re3 Re1 Re3 89.85(3) 2_565 . ?
P1 Re1 Re2 131.43(11) . . ?
Se5 Re1 Re2 58.39(4) . . ?
Se4 Re1 Re2 118.75(5) . . ?
Se6 Re1 Re2 118.56(5) . . ?
Se7 Re1 Re2 58.56(4) . . ?
Re3 Re1 Re2 60.03(2) 2_565 . ?
Re3 Re1 Re2 59.97(2) . . ?
P1 Re1 Re2 138.53(11) . 2_565 ?
Se5 Re1 Re2 118.43(5) . 2_565 ?
Se4 Re1 Re2 58.53(4) . 2_565 ?
Se6 Re1 Re2 58.15(4) . 2_565 ?
Se7 Re1 Re2 118.27(5) . 2_565 ?
Re3 Re1 Re2 59.89(2) 2_565 2_565 ?
Re3 Re1 Re2 59.94(2) . 2_565 ?
Re2 Re1 Re2 90.00(3) . 2_565 ?
N1 Re2 Se6 93.8(4) . 2_565 ?
N1 Re2 Se5 90.1(4) . . ?
Se6 Re2 Se5 176.09(7) 2_565 . ?
N1 Re2 Se7 91.8(4) . . ?
Se6 Re2 Se7 90.09(6) 2_565 . ?
Se5 Re2 Se7 89.90(6) . . ?
N1 Re2 Se4 92.4(4) . 2_565 ?
Se6 Re2 Se4 89.26(6) 2_565 2_565 ?
Se5 Re2 Se4 90.47(6) . 2_565 ?
Se7 Re2 Se4 175.85(6) . 2_565 ?
N1 Re2 Re3 133.9(4) . . ?
Se6 Re2 Re3 118.26(5) 2_565 . ?
Se5 Re2 Re3 58.48(4) . . ?
Se7 Re2 Re3 118.31(5) . . ?
Se4 Re2 Re3 58.63(5) 2_565 . ?
N1 Re2 Re1 133.4(3) . . ?
Se6 Re2 Re1 118.63(5) 2_565 . ?
Se5 Re2 Re1 58.26(5) . . ?
Se7 Re2 Re1 58.31(4) . . ?
Se4 Re2 Re1 118.62(5) 2_565 . ?
Re3 Re2 Re1 60.01(2) . . ?
N1 Re2 Re3 136.2(4) . 2_565 ?
Se6 Re2 Re3 58.66(5) 2_565 2_565 ?
Se5 Re2 Re3 118.23(5) . 2_565 ?
Se7 Re2 Re3 58.30(4) . 2_565 ?
Se4 Re2 Re3 118.04(5) 2_565 2_565 ?
Re3 Re2 Re3 89.84(3) . 2_565 ?
Re1 Re2 Re3 59.98(2) . 2_565 ?
N1 Re2 Re1 136.6(3) . 2_565 ?
Se6 Re2 Re1 58.34(4) 2_565 2_565 ?
Se5 Re2 Re1 118.39(5) . 2_565 ?
Se7 Re2 Re1 118.19(5) . 2_565 ?
Se4 Re2 Re1 58.15(4) 2_565 2_565 ?
Re3 Re2 Re1 59.92(2) . 2_565 ?
Re1 Re2 Re1 90.00(3) . 2_565 ?
Re3 Re2 Re1 59.90(2) 2_565 2_565 ?
P3 Re3 Se7 91.78(12) . 2_565 ?
P3 Re3 Se5 92.01(12) . . ?
Se7 Re3 Se5 176.21(6) 2_565 . ?
P3 Re3 Se6 91.88(12) . . ?
Se7 Re3 Se6 89.91(6) 2_565 . ?
Se5 Re3 Se6 89.96(6) . . ?
P3 Re3 Se4 92.40(12) . 2_565 ?
Se7 Re3 Se4 89.57(6) 2_565 2_565 ?
Se5 Re3 Se4 90.27(6) . 2_565 ?
Se6 Re3 Se4 175.70(6) . 2_565 ?
P3 Re3 Re2 135.14(12) . . ?
Se7 Re3 Re2 118.58(5) 2_565 . ?
Se5 Re3 Re2 58.32(4) . . ?
Se6 Re3 Re2 118.27(5) . . ?
Se4 Re3 Re2 58.47(4) 2_565 . ?
P3 Re3 Re1 135.18(11) . 2_565 ?
Se7 Re3 Re1 58.40(4) 2_565 2_565 ?
Se5 Re3 Re1 118.49(5) . 2_565 ?
Se6 Re3 Re1 118.10(5) . 2_565 ?
Se4 Re3 Re1 58.19(4) 2_565 2_565 ?
Re2 Re3 Re1 60.19(2) . 2_565 ?
P3 Re3 Re1 134.67(11) . . ?
Se7 Re3 Re1 118.70(5) 2_565 . ?
Se5 Re3 Re1 58.22(4) . . ?
Se6 Re3 Re1 58.27(4) . . ?
Se4 Re3 Re1 118.46(5) 2_565 . ?
Re2 Re3 Re1 60.02(2) . . ?
Re1 Re3 Re1 90.15(3) 2_565 . ?
P3 Re3 Re2 134.70(12) . 2_565 ?
Se7 Re3 Re2 58.55(4) 2_565 2_565 ?
Se5 Re3 Re2 118.36(5) . 2_565 ?
Se6 Re3 Re2 58.12(4) . 2_565 ?
Se4 Re3 Re2 118.18(5) 2_565 2_565 ?
Re2 Re3 Re2 90.16(3) . 2_565 ?
Re1 Re3 Re2 59.99(2) 2_565 2_565 ?
Re1 Re3 Re2 60.16(2) . 2_565 ?
Re1 Se4 Re2 63.32(4) . 2_565 ?
Re1 Se4 Re3 63.07(5) . 2_565 ?
Re2 Se4 Re3 62.91(4) 2_565 2_565 ?
Re1 Se5 Re2 63.34(4) . . ?
Re1 Se5 Re3 63.28(4) . . ?
Re2 Se5 Re3 63.20(4) . . ?
Re2 Se6 Re1 63.51(4) 2_565 . ?
Re2 Se6 Re3 63.22(4) 2_565 . ?
Re1 Se6 Re3 63.12(5) . . ?
Re3 Se7 Re1 63.21(4) 2_565 . ?
Re3 Se7 Re2 63.15(4) 2_565 . ?
Re1 Se7 Re2 63.12(4) . . ?
F4 Sb1 F6 96.7(12) . . ?
F4 Sb1 F2 90.1(9) . . ?
F6 Sb1 F2 90.3(10) . . ?
F4 Sb1 F3 92.4(8) . . ?
F6 Sb1 F3 92.4(10) . . ?
F2 Sb1 F3 176.1(10) . . ?
F4 Sb1 F5 175.6(13) . . ?
F6 Sb1 F5 87.6(14) . . ?
F2 Sb1 F5 90.8(8) . . ?
F3 Sb1 F5 86.5(8) . . ?
F4 Sb1 F1 88.3(11) . . ?
F6 Sb1 F1 175.0(13) . . ?
F2 Sb1 F1 89.2(10) . . ?
F3 Sb1 F1 87.8(10) . . ?
F5 Sb1 F1 87.4(12) . . ?
C11 P1 C15 105.1(8) . . ?
C11 P1 C13 106.3(9) . . ?
C15 P1 C13 99.9(9) . . ?
C11 P1 Re1 110.4(6) . . ?
C15 P1 Re1 117.4(6) . . ?
C13 P1 Re1 116.3(6) . . ?
C17 P3 C19 98.9(10) . . ?
C17 P3 C21 106.7(9) . . ?
C19 P3 C21 105.2(8) . . ?
C17 P3 Re3 116.5(7) . . ?
C19 P3 Re3 115.3(7) . . ?
C21 P3 Re3 112.8(6) . . ?
C5 N1 C1 116.5(15) . . ?
C5 N1 Re2 118.7(11) . . ?
C1 N1 Re2 124.4(12) . . ?
C1 C2 C3 118.4(19) . . ?
C3 C4 C5 126.1(19) . . ?
N1 C1 C2 126.0(18) . . ?
N1 C5 C4 118.5(17) . . ?
C4 C3 C2 114.4(18) . . ?
C4 C3 C6 122.0(20) . . ?
C2 C3 C6 123.5(19) . . ?
C16 C15 P1 113.5(12) . . ?
C14 C13 P1 115.3(14) . . ?
C10 C6 C7 115.3(20) . . ?
C10 C6 C3 122.2(20) . . ?
C7 C6 C3 122.5(21) . . ?
C18 C17 P3 115.1(14) . . ?
C20 C19 P3 113.2(13) . . ?
C22 C21 P3 113.1(15) . . ?
C12 C11 P1 117.4(13) . . ?
C8 C7 C6 120.7(25) . . ?
C9 C10 C6 115.9(24) . . ?
C8 N2 C9 118.0(25) . . ?
N2 C9 C10 128.0(28) . . ?
N2 C8 C7 122.0(27) . . ?
C25 C24 C23 106.1(35) . . ?
O C23 C24 118.2(28) . . ?
C26 O C23 88.8(21) . . ?
O C26 C25 118.7(26) . . ?
C24 C25 C26 106.8(36) . . ?

loop_
_geom_bond_atom_site_label_1
_geom_bond_atom_site_label_2
_geom_bond_distance
_geom_bond_site_symmetry_2
_geom_bond_publ_flag
Re1 P1 2.480(4) . ?
Re1 Se5 2.512(2) . ?
Re1 Se4 2.516(2) . ?
Re1 Se6 2.517(2) . ?
Re1 Se7 2.518(2) . ?
Re1 Re3 2.6391(8) 2_565 ?
Re1 Re3 2.6393(9) . ?
Re1 Re2 2.6395(9) . ?
Re1 Re2 2.6461(9) 2_565 ?
Re2 N1 2.237(14) . ?
Re2 Se6 2.511(2) 2_565 ?
Re2 Se5 2.515(2) . ?
Re2 Se7 2.525(2) . ?
Re2 Se4 2.526(2) 2_565 ?
Re2 Re3 2.6382(9) . ?
Re2 Re3 2.6403(9) 2_565 ?
Re2 Re1 2.6461(9) 2_565 ?
Re3 P3 2.481(4) . ?
Re3 Se7 2.518(2) 2_565 ?
Re3 Se5 2.520(2) . ?
Re3 Se6 2.526(2) . ?
Re3 Se4 2.530(2) 2_565 ?
Re3 Re1 2.6391(8) 2_565 ?
Re3 Re2 2.6404(9) 2_565 ?
Se4 Re2 2.526(2) 2_565 ?
Se4 Re3 2.530(2) 2_565 ?
Se6 Re2 2.511(2) 2_565 ?
Se7 Re3 2.518(2) 2_565 ?
Sb1 F4 1.77(2) . ?
Sb1 F6 1.79(2) . ?
Sb1 F2 1.81(2) . ?
Sb1 F3 1.83(2) . ?
Sb1 F5 1.87(2) . ?
Sb1 F1 1.87(2) . ?
P1 C11 1.80(2) . ?
P1 C15 1.83(2) . ?
P1 C13 1.84(2) . ?
P3 C17 1.82(2) . ?
P3 C19 1.85(2) . ?
P3 C21 1.86(2) . ?
N1 C5 1.34(2) . ?
N1 C1 1.34(2) . ?
C2 C1 1.35(2) . ?
C2 C3 1.39(3) . ?
C4 C3 1.35(3) . ?
C4 C5 1.37(2) . ?
C3 C6 1.49(3) . ?
C15 C16 1.58(2) . ?
C13 C14 1.55(3) . ?
C6 C10 1.38(3) . ?
C6 C7 1.43(3) . ?
C17 C18 1.50(3) . ?
C19 C20 1.52(3) . ?
C21 C22 1.54(2) . ?
C11 C12 1.55(2) . ?
C7 C8 1.33(3) . ?
C10 C9 1.34(3) . ?
N2 C8 1.28(3) . ?
N2 C9 1.28(3) . ?
C24 C25 1.16(4) . ?
C24 C23 1.57(4) . ?
C23 O 1.51(4) . ?
O C26 1.45(4) . ?
C26 C25 1.61(4) . ?

loop_
_geom_torsion_atom_site_label_1
_geom_torsion_atom_site_label_2
_geom_torsion_atom_site_label_3
_geom_torsion_atom_site_label_4
_geom_torsion
_geom_torsion_site_symmetry_1
_geom_torsion_site_symmetry_2
_geom_torsion_site_symmetry_3
_geom_torsion_site_symmetry_4
_geom_torsion_publ_flag
P1 Re1 Re2 N1 -0.5(5) . . . . ?
Se5 Re1 Re2 N1 -54.5(5) . . . . ?
Se4 Re1 Re2 N1 128.1(5) . . . . ?
Se6 Re1 Re2 N1 -125.4(5) . . . . ?
Se7 Re1 Re2 N1 57.8(5) . . . . ?
Re3 Re1 Re2 N1 126.9(5) 2_565 . . . ?
Re3 Re1 Re2 N1 -123.8(5) . . . . ?
Re2 Re1 Re2 N1 -178.5(5) 2_565 . . . ?
P1 Re1 Re2 Se6 -128.75(15) . . . 2_565 ?
Se5 Re1 Re2 Se6 177.26(7) . . . 2_565 ?
Se4 Re1 Re2 Se6 -0.18(8) . . . 2_565 ?
Se6 Re1 Re2 Se6 106.35(6) . . . 2_565 ?
Se7 Re1 Re2 Se6 -70.44(7) . . . 2_565 ?
Re3 Re1 Re2 Se6 -1.33(5) 2_565 . . 2_565 ?
Re3 Re1 Re2 Se6 107.93(6) . . . 2_565 ?
Re2 Re1 Re2 Se6 53.28(5) 2_565 . . 2_565 ?
P1 Re1 Re2 Se5 53.98(15) . . . . ?
Se5 Re1 Re2 Se5 0.0 . . . . ?
Se4 Re1 Re2 Se5 -177.44(7) . . . . ?
Se6 Re1 Re2 Se5 -70.92(7) . . . . ?
Se7 Re1 Re2 Se5 112.29(7) . . . . ?
Re3 Re1 Re2 Se5 -178.59(6) 2_565 . . . ?
Re3 Re1 Re2 Se5 -69.34(5) . . . . ?
Re2 Re1 Re2 Se5 -123.99(5) 2_565 . . . ?
P1 Re1 Re2 Se7 -58.31(15) . . . . ?
Se5 Re1 Re2 Se7 -112.29(7) . . . . ?
Se4 Re1 Re2 Se7 70.27(7) . . . . ?
Se6 Re1 Re2 Se7 176.79(7) . . . . ?
Se7 Re1 Re2 Se7 0.0 . . . . ?
Re3 Re1 Re2 Se7 69.11(5) 2_565 . . . ?
Re3 Re1 Re2 Se7 178.37(5) . . . . ?
Re2 Re1 Re2 Se7 123.72(5) 2_565 . . . ?
P1 Re1 Re2 Se4 124.92(15) . . . 2_565 ?
Se5 Re1 Re2 Se4 70.94(7) . . . 2_565 ?
Se4 Re1 Re2 Se4 -106.50(6) . . . 2_565 ?
Se6 Re1 Re2 Se4 0.02(8) . . . 2_565 ?
Se7 Re1 Re2 Se4 -176.77(7) . . . 2_565 ?
Re3 Re1 Re2 Se4 -107.65(5) 2_565 . . 2_565 ?
Re3 Re1 Re2 Se4 1.60(5) . . . 2_565 ?
Re2 Re1 Re2 Se4 -53.05(5) 2_565 . . 2_565 ?
P1 Re1 Re2 Re3 123.32(14) . . . . ?
Se5 Re1 Re2 Re3 69.34(5) . . . . ?
Se4 Re1 Re2 Re3 -108.10(6) . . . . ?
Se6 Re1 Re2 Re3 -1.58(5) . . . . ?
Se7 Re1 Re2 Re3 -178.37(5) . . . . ?
Re3 Re1 Re2 Re3 -109.26(2) 2_565 . . . ?
Re3 Re1 Re2 Re3 0.0 . . . . ?
Re2 Re1 Re2 Re3 -54.65(2) 2_565 . . . ?
P1 Re1 Re2 Re3 -127.42(14) . . . 2_565 ?
Se5 Re1 Re2 Re3 178.59(6) . . . 2_565 ?
Se4 Re1 Re2 Re3 1.15(5) . . . 2_565 ?
Se6 Re1 Re2 Re3 107.68(6) . . . 2_565 ?
Se7 Re1 Re2 Re3 -69.11(5) . . . 2_565 ?
Re3 Re1 Re2 Re3 0.0 2_565 . . 2_565 ?
Re3 Re1 Re2 Re3 109.26(2) . . . 2_565 ?
Re2 Re1 Re2 Re3 54.61(2) 2_565 . . 2_565 ?
P1 Re1 Re2 Re1 177.97(14) . . . 2_565 ?
Se5 Re1 Re2 Re1 123.99(5) . . . 2_565 ?
Se4 Re1 Re2 Re1 -53.45(5) . . . 2_565 ?
Se6 Re1 Re2 Re1 53.07(5) . . . 2_565 ?
Se7 Re1 Re2 Re1 -123.72(5) . . . 2_565 ?
Re3 Re1 Re2 Re1 -54.61(2) 2_565 . . 2_565 ?
Re3 Re1 Re2 Re1 54.65(2) . . . 2_565 ?
Re2 Re1 Re2 Re1 0.0 2_565 . . 2_565 ?
N1 Re2 Re3 P3 -1.8(5) . . . . ?
Se6 Re2 Re3 P3 126.7(2) 2_565 . . . ?
Se5 Re2 Re3 P3 -55.8(2) . . . . ?
Se7 Re2 Re3 P3 -126.4(2) . . . . ?
Se4 Re2 Re3 P3 56.8(2) 2_565 . . . ?
Re1 Re2 Re3 P3 -124.8(2) . . . . ?
Re3 Re2 Re3 P3 -179.6(2) 2_565 . . . ?
Re1 Re2 Re3 P3 125.7(2) 2_565 . . . ?
N1 Re2 Re3 Se7 -128.5(5) . . . 2_565 ?
Se6 Re2 Re3 Se7 -0.05(8) 2_565 . . 2_565 ?
Se5 Re2 Re3 Se7 177.48(8) . . . 2_565 ?
Se7 Re2 Re3 Se7 106.91(6) . . . 2_565 ?
Se4 Re2 Re3 Se7 -69.87(7) 2_565 . . 2_565 ?
Re1 Re2 Re3 Se7 108.48(6) . . . 2_565 ?
Re3 Re2 Re3 Se7 53.66(6) 2_565 . . 2_565 ?
Re1 Re2 Re3 Se7 -1.04(6) 2_565 . . 2_565 ?
N1 Re2 Re3 Se5 54.0(5) . . . . ?
Se6 Re2 Re3 Se5 -177.52(8) 2_565 . . . ?
Se5 Re2 Re3 Se5 0.0 . . . . ?
Se7 Re2 Re3 Se5 -70.57(7) . . . . ?
Se4 Re2 Re3 Se5 112.66(7) 2_565 . . . ?
Re1 Re2 Re3 Se5 -68.99(5) . . . . ?
Re3 Re2 Re3 Se5 -123.82(6) 2_565 . . . ?
Re1 Re2 Re3 Se5 -178.51(6) 2_565 . . . ?
N1 Re2 Re3 Se6 124.6(5) . . . . ?
Se6 Re2 Re3 Se6 -106.96(6) 2_565 . . . ?
Se5 Re2 Re3 Se6 70.56(7) . . . . ?
Se7 Re2 Re3 Se6 -0.01(8) . . . . ?
Se4 Re2 Re3 Se6 -176.78(7) 2_565 . . . ?
Re1 Re2 Re3 Se6 1.57(5) . . . . ?
Re3 Re2 Re3 Se6 -53.26(5) 2_565 . . . ?
Re1 Re2 Re3 Se6 -107.95(6) 2_565 . . . ?
N1 Re2 Re3 Se4 -58.6(5) . . . 2_565 ?
Se6 Re2 Re3 Se4 69.82(7) 2_565 . . 2_565 ?
Se5 Re2 Re3 Se4 -112.66(7) . . . 2_565 ?
Se7 Re2 Re3 Se4 176.77(7) . . . 2_565 ?
Se4 Re2 Re3 Se4 0.0 2_565 . . 2_565 ?
Re1 Re2 Re3 Se4 178.35(5) . . . 2_565 ?
Re3 Re2 Re3 Se4 123.53(5) 2_565 . . 2_565 ?
Re1 Re2 Re3 Se4 68.83(5) 2_565 . . 2_565 ?
N1 Re2 Re3 Re1 -127.5(5) . . . 2_565 ?
Se6 Re2 Re3 Re1 0.99(6) 2_565 . . 2_565 ?
Se5 Re2 Re3 Re1 178.51(6) . . . 2_565 ?
Se7 Re2 Re3 Re1 107.94(6) . . . 2_565 ?
Se4 Re2 Re3 Re1 -68.83(5) 2_565 . . 2_565 ?
Re1 Re2 Re3 Re1 109.52(3) . . . 2_565 ?
Re3 Re2 Re3 Re1 54.69(2) 2_565 . . 2_565 ?
Re1 Re2 Re3 Re1 0.0 2_565 . . 2_565 ?
N1 Re2 Re3 Re1 123.0(5) . . . . ?
Se6 Re2 Re3 Re1 -108.53(6) 2_565 . . . ?
Se5 Re2 Re3 Re1 68.99(5) . . . . ?
Se7 Re2 Re3 Re1 -1.58(5) . . . . ?
Se4 Re2 Re3 Re1 -178.35(5) 2_565 . . . ?
Re1 Re2 Re3 Re1 0.0 . . . . ?
Re3 Re2 Re3 Re1 -54.83(2) 2_565 . . . ?
Re1 Re2 Re3 Re1 -109.52(3) 2_565 . . . ?
N1 Re2 Re3 Re2 177.8(5) . . . 2_565 ?
Se6 Re2 Re3 Re2 -53.71(5) 2_565 . . 2_565 ?
Se5 Re2 Re3 Re2 123.82(6) . . . 2_565 ?
Se7 Re2 Re3 Re2 53.25(5) . . . 2_565 ?
Se4 Re2 Re3 Re2 -123.53(5) 2_565 . . 2_565 ?
Re1 Re2 Re3 Re2 54.82(2) . . . 2_565 ?
Re3 Re2 Re3 Re2 0.0 2_565 . . 2_565 ?
Re1 Re2 Re3 Re2 -54.70(2) 2_565 . . 2_565 ?
P1 Re1 Re3 P3 5.1(2) . . . . ?
Se5 Re1 Re3 P3 56.3(2) . . . . ?
Se4 Re1 Re3 P3 -125.9(2) . . . . ?
Se6 Re1 Re3 P3 -56.1(2) . . . . ?
Se7 Re1 Re3 P3 127.1(2) . . . . ?
Re3 Re1 Re3 P3 -179.7(2) 2_565 . . . ?
Re2 Re1 Re3 P3 125.5(2) . . . . ?
Re2 Re1 Re3 P3 -125.0(2) 2_565 . . . ?
P1 Re1 Re3 Se7 131.4(2) . . . 2_565 ?
Se5 Re1 Re3 Se7 -177.45(7) . . . 2_565 ?
Se4 Re1 Re3 Se7 0.29(8) . . . 2_565 ?
Se6 Re1 Re3 Se7 70.09(7) . . . 2_565 ?
Se7 Re1 Re3 Se7 -106.70(7) . . . 2_565 ?
Re3 Re1 Re3 Se7 -53.42(5) 2_565 . . 2_565 ?
Re2 Re1 Re3 Se7 -108.29(6) . . . 2_565 ?
Re2 Re1 Re3 Se7 1.26(5) 2_565 . . 2_565 ?
P1 Re1 Re3 Se5 -51.2(2) . . . . ?
Se5 Re1 Re3 Se5 0.0 . . . . ?
Se4 Re1 Re3 Se5 177.74(7) . . . . ?
Se6 Re1 Re3 Se5 -112.46(7) . . . . ?
Se7 Re1 Re3 Se5 70.75(7) . . . . ?
Re3 Re1 Re3 Se5 124.03(6) 2_565 . . . ?
Re2 Re1 Re3 Se5 69.16(5) . . . . ?
Re2 Re1 Re3 Se5 178.71(6) 2_565 . . . ?
P1 Re1 Re3 Se6 61.3(2) . . . . ?
Se5 Re1 Re3 Se6 112.46(7) . . . . ?
Se4 Re1 Re3 Se6 -69.80(7) . . . . ?
Se6 Re1 Re3 Se6 0.0 . . . . ?
Se7 Re1 Re3 Se6 -176.79(7) . . . . ?
Re3 Re1 Re3 Se6 -123.51(5) 2_565 . . . ?
Re2 Re1 Re3 Se6 -178.38(5) . . . . ?
Re2 Re1 Re3 Se6 -68.83(5) 2_565 . . . ?
P1 Re1 Re3 Se4 -121.9(2) . . . 2_565 ?
Se5 Re1 Re3 Se4 -70.76(7) . . . 2_565 ?
Se4 Re1 Re3 Se4 106.98(7) . . . 2_565 ?
Se6 Re1 Re3 Se4 176.78(7) . . . 2_565 ?
Se7 Re1 Re3 Se4 -0.01(8) . . . 2_565 ?
Re3 Re1 Re3 Se4 53.27(5) 2_565 . . 2_565 ?
Re2 Re1 Re3 Se4 -1.60(5) . . . 2_565 ?
Re2 Re1 Re3 Se4 107.95(5) 2_565 . . 2_565 ?
P1 Re1 Re3 Re2 -120.3(2) . . . . ?
Se5 Re1 Re3 Re2 -69.16(5) . . . . ?
Se4 Re1 Re3 Re2 108.58(6) . . . . ?
Se6 Re1 Re3 Re2 178.38(5) . . . . ?
Se7 Re1 Re3 Re2 1.58(5) . . . . ?
Re3 Re1 Re3 Re2 54.86(2) 2_565 . . . ?
Re2 Re1 Re3 Re2 0.0 . . . . ?
Re2 Re1 Re3 Re2 109.55(3) 2_565 . . . ?
P1 Re1 Re3 Re1 -175.2(2) . . . 2_565 ?
Se5 Re1 Re3 Re1 -124.03(6) . . . 2_565 ?
Se4 Re1 Re3 Re1 53.72(5) . . . 2_565 ?
Se6 Re1 Re3 Re1 123.51(5) . . . 2_565 ?
Se7 Re1 Re3 Re1 -53.28(5) . . . 2_565 ?
Re3 Re1 Re3 Re1 0.0 2_565 . . 2_565 ?
Re2 Re1 Re3 Re1 -54.86(2) . . . 2_565 ?
Re2 Re1 Re3 Re1 54.69(2) 2_565 . . 2_565 ?
P1 Re1 Re3 Re2 130.1(2) . . . 2_565 ?
Se5 Re1 Re3 Re2 -178.71(6) . . . 2_565 ?
Se4 Re1 Re3 Re2 -0.97(5) . . . 2_565 ?
Se6 Re1 Re3 Re2 68.83(5) . . . 2_565 ?
Se7 Re1 Re3 Re2 -107.97(6) . . . 2_565 ?
Re3 Re1 Re3 Re2 -54.69(2) 2_565 . . 2_565 ?
Re2 Re1 Re3 Re2 -109.55(3) . . . 2_565 ?
Re2 Re1 Re3 Re2 0.0 2_565 . . 2_565 ?
P1 Re1 Se4 Re2 -145.68(11) . . . 2_565 ?
Se5 Re1 Se4 Re2 33.2(10) . . . 2_565 ?
Se6 Re1 Se4 Re2 -52.26(5) . . . 2_565 ?
Se7 Re1 Se4 Re2 123.81(5) . . . 2_565 ?
Re3 Re1 Se4 Re2 71.55(4) 2_565 . . 2_565 ?
Re3 Re1 Se4 Re2 0.98(6) . . . 2_565 ?
Re2 Re1 Se4 Re2 70.38(5) . . . 2_565 ?
Re2 Re1 Se4 Re2 0.0 2_565 . . 2_565 ?
P1 Re1 Se4 Re3 142.77(11) . . . 2_565 ?
Se5 Re1 Se4 Re3 -38.3(10) . . . 2_565 ?
Se6 Re1 Se4 Re3 -123.81(5) . . . 2_565 ?
Se7 Re1 Se4 Re3 52.26(5) . . . 2_565 ?
Re3 Re1 Se4 Re3 0.0 2_565 . . 2_565 ?
Re3 Re1 Se4 Re3 -70.57(5) . . . 2_565 ?
Re2 Re1 Se4 Re3 -1.17(5) . . . 2_565 ?
Re2 Re1 Se4 Re3 -71.55(4) 2_565 . . 2_565 ?
P1 Re1 Se5 Re2 -142.65(11) . . . . ?
Se4 Re1 Se5 Re2 38.4(10) . . . . ?
Se6 Re1 Se5 Re2 123.90(5) . . . . ?
Se7 Re1 Se5 Re2 -52.13(5) . . . . ?
Re3 Re1 Se5 Re2 1.38(6) 2_565 . . . ?
Re3 Re1 Se5 Re2 71.81(4) . . . . ?
Re2 Re1 Se5 Re2 0.0 . . . . ?
Re2 Re1 Se5 Re2 70.54(5) 2_565 . . . ?
P1 Re1 Se5 Re3 145.54(11) . . . . ?
Se4 Re1 Se5 Re3 -33.4(10) . . . . ?
Se6 Re1 Se5 Re3 52.08(5) . . . . ?
Se7 Re1 Se5 Re3 -123.95(5) . . . . ?
Re3 Re1 Se5 Re3 -70.43(5) 2_565 . . . ?
Re3 Re1 Se5 Re3 0.0 . . . . ?
Re2 Re1 Se5 Re3 -71.81(4) . . . . ?
Re2 Re1 Se5 Re3 -1.27(6) 2_565 . . . ?
N1 Re2 Se5 Re1 143.7(4) . . . . ?
Se6 Re2 Se5 Re1 -38.0(9) 2_565 . . . ?
Se7 Re2 Se5 Re1 51.94(5) . . . . ?
Se4 Re2 Se5 Re1 -123.93(5) 2_565 . . . ?
Re3 Re2 Se5 Re1 -71.94(4) . . . . ?
Re1 Re2 Se5 Re1 0.0 . . . . ?
Re3 Re2 Se5 Re1 -1.38(6) 2_565 . . . ?
Re1 Re2 Se5 Re1 -70.47(5) 2_565 . . . ?
N1 Re2 Se5 Re3 -144.3(4) . . . . ?
Se6 Re2 Se5 Re3 34.0(9) 2_565 . . . ?
Se7 Re2 Se5 Re3 123.87(5) . . . . ?
Se4 Re2 Se5 Re3 -51.99(5) 2_565 . . . ?
Re3 Re2 Se5 Re3 0.0 . . . . ?
Re1 Re2 Se5 Re3 71.94(4) . . . . ?
Re3 Re2 Se5 Re3 70.55(5) 2_565 . . . ?
Re1 Re2 Se5 Re3 1.46(6) 2_565 . . . ?
P3 Re3 Se5 Re1 -143.69(12) . . . . ?
Se7 Re3 Se5 Re1 36.2(10) 2_565 . . . ?
Se6 Re3 Se5 Re1 -51.81(5) . . . . ?
Se4 Re3 Se5 Re1 123.90(5) 2_565 . . . ?
Re2 Re3 Se5 Re1 72.03(4) . . . . ?
Re1 Re3 Se5 Re1 70.56(5) 2_565 . . . ?
Re1 Re3 Se5 Re1 0.0 . . . . ?
Re2 Re3 Se5 Re1 1.27(6) 2_565 . . . ?
P3 Re3 Se5 Re2 144.28(12) . . . . ?
Se7 Re3 Se5 Re2 -35.8(10) 2_565 . . . ?
Se6 Re3 Se5 Re2 -123.84(5) . . . . ?
Se4 Re3 Se5 Re2 51.87(5) 2_565 . . . ?
Re2 Re3 Se5 Re2 0.0 . . . . ?
Re1 Re3 Se5 Re2 -1.47(6) 2_565 . . . ?
Re1 Re3 Se5 Re2 -72.03(4) . . . . ?
Re2 Re3 Se5 Re2 -70.76(5) 2_565 . . . ?
P1 Re1 Se6 Re2 147.79(11) . . . 2_565 ?
Se5 Re1 Se6 Re2 -123.83(5) . . . 2_565 ?
Se4 Re1 Se6 Re2 52.57(5) . . . 2_565 ?
Se7 Re1 Se6 Re2 -27.0(10) . . . 2_565 ?
Re3 Re1 Se6 Re2 -1.01(6) 2_565 . . 2_565 ?
Re3 Re1 Se6 Re2 -71.84(4) . . . 2_565 ?
Re2 Re1 Se6 Re2 -70.24(5) . . . 2_565 ?
Re2 Re1 Se6 Re2 0.0 2_565 . . 2_565 ?
P1 Re1 Se6 Re3 -140.37(11) . . . . ?
Se5 Re1 Se6 Re3 -52.00(5) . . . . ?
Se4 Re1 Se6 Re3 124.40(5) . . . . ?
Se7 Re1 Se6 Re3 44.9(9) . . . . ?
Re3 Re1 Se6 Re3 70.83(5) 2_565 . . . ?
Re3 Re1 Se6 Re3 0.0 . . . . ?
Re2 Re1 Se6 Re3 1.60(5) . . . . ?
Re2 Re1 Se6 Re3 71.84(4) 2_565 . . . ?
P3 Re3 Se6 Re2 -143.94(11) . . . 2_565 ?
Se7 Re3 Se6 Re2 -52.16(5) 2_565 . . 2_565 ?
Se5 Re3 Se6 Re2 124.05(5) . . . 2_565 ?
Se4 Re3 Se6 Re2 31.0(8) 2_565 . . 2_565 ?
Re2 Re3 Se6 Re2 70.68(5) . . . 2_565 ?
Re1 Re3 Se6 Re2 1.34(5) 2_565 . . 2_565 ?
Re1 Re3 Se6 Re2 72.28(4) . . . 2_565 ?
Re2 Re3 Se6 Re2 0.0 2_565 . . 2_565 ?
P3 Re3 Se6 Re1 143.78(11) . . . . ?
Se7 Re3 Se6 Re1 -124.44(5) 2_565 . . . ?
Se5 Re3 Se6 Re1 51.77(5) . . . . ?
Se4 Re3 Se6 Re1 -41.3(8) 2_565 . . . ?
Re2 Re3 Se6 Re1 -1.60(5) . . . . ?
Re1 Re3 Se6 Re1 -70.94(5) 2_565 . . . ?
Re1 Re3 Se6 Re1 0.0 . . . . ?
Re2 Re3 Se6 Re1 -72.28(4) 2_565 . . . ?
P1 Re1 Se7 Re3 -147.79(11) . . . 2_565 ?
Se5 Re1 Se7 Re3 123.86(5) . . . 2_565 ?
Se4 Re1 Se7 Re3 -52.53(5) . . . 2_565 ?
Se6 Re1 Se7 Re3 27.0(10) . . . 2_565 ?
Re3 Re1 Se7 Re3 0.0 2_565 . . 2_565 ?
Re3 Re1 Se7 Re3 70.25(5) . . . 2_565 ?
Re2 Re1 Se7 Re3 71.86(4) . . . 2_565 ?
Re2 Re1 Se7 Re3 1.05(6) 2_565 . . 2_565 ?
P1 Re1 Se7 Re2 140.36(11) . . . . ?
Se5 Re1 Se7 Re2 52.00(5) . . . . ?
Se4 Re1 Se7 Re2 -124.39(5) . . . . ?
Se6 Re1 Se7 Re2 -44.9(9) . . . . ?
Re3 Re1 Se7 Re2 -71.86(4) 2_565 . . . ?
Re3 Re1 Se7 Re2 -1.61(5) . . . . ?
Re2 Re1 Se7 Re2 0.0 . . . . ?
Re2 Re1 Se7 Re2 -70.81(5) 2_565 . . . ?
N1 Re2 Se7 Re3 146.0(3) . . . 2_565 ?
Se6 Re2 Se7 Re3 52.25(5) 2_565 . . 2_565 ?
Se5 Re2 Se7 Re3 -123.85(5) . . . 2_565 ?
Se4 Re2 Se7 Re3 -28.8(9) 2_565 . . 2_565 ?
Re3 Re2 Se7 Re3 -70.35(5) . . . 2_565 ?
Re1 Re2 Se7 Re3 -71.95(4) . . . 2_565 ?
Re3 Re2 Se7 Re3 0.0 2_565 . . 2_565 ?
Re1 Re2 Se7 Re3 -1.27(5) 2_565 . . 2_565 ?
N1 Re2 Se7 Re1 -142.0(3) . . . . ?
Se6 Re2 Se7 Re1 124.20(5) 2_565 . . . ?
Se5 Re2 Se7 Re1 -51.90(5) . . . . ?
Se4 Re2 Se7 Re1 43.2(9) 2_565 . . . ?
Re3 Re2 Se7 Re1 1.60(5) . . . . ?
Re1 Re2 Se7 Re1 0.0 . . . . ?
Re3 Re2 Se7 Re1 71.95(4) 2_565 . . . ?
Re1 Re2 Se7 Re1 70.68(5) 2_565 . . . ?
Se5 Re1 P1 C11 46.5(7) . . . . ?
Se4 Re1 P1 C11 -133.5(7) . . . . ?
Se6 Re1 P1 C11 136.8(7) . . . . ?
Se7 Re1 P1 C11 -43.6(7) . . . . ?
Re3 Re1 P1 C11 -84.8(7) 2_565 . . . ?
Re3 Re1 P1 C11 88.2(7) . . . . ?
Re2 Re1 P1 C11 3.0(7) . . . . ?
Re2 Re1 P1 C11 179.9(7) 2_565 . . . ?
Se5 Re1 P1 C15 167.1(6) . . . . ?
Se4 Re1 P1 C15 -13.0(6) . . . . ?
Se6 Re1 P1 C15 -102.7(6) . . . . ?
Se7 Re1 P1 C15 76.9(6) . . . . ?
Re3 Re1 P1 C15 35.7(6) 2_565 . . . ?
Re3 Re1 P1 C15 -151.3(6) . . . . ?
Re2 Re1 P1 C15 123.5(6) . . . . ?
Re2 Re1 P1 C15 -59.6(6) 2_565 . . . ?
Se5 Re1 P1 C13 -74.7(8) . . . . ?
Se4 Re1 P1 C13 105.2(8) . . . . ?
Se6 Re1 P1 C13 15.5(8) . . . . ?
Se7 Re1 P1 C13 -164.9(8) . . . . ?
Re3 Re1 P1 C13 153.9(8) 2_565 . . . ?
Re3 Re1 P1 C13 -33.1(8) . . . . ?
Re2 Re1 P1 C13 -118.3(8) . . . . ?
Re2 Re1 P1 C13 58.6(8) 2_565 . . . ?
Se7 Re3 P3 C17 -75.8(7) 2_565 . . . ?
Se5 Re3 P3 C17 104.2(7) . . . . ?
Se6 Re3 P3 C17 14.1(7) . . . . ?
Se4 Re3 P3 C17 -165.5(7) 2_565 . . . ?
Re2 Re3 P3 C17 149.0(7) . . . . ?
Re1 Re3 P3 C17 -120.4(7) 2_565 . . . ?
Re1 Re3 P3 C17 59.1(8) . . . . ?
Re2 Re3 P3 C17 -30.5(8) 2_565 . . . ?
Se7 Re3 P3 C19 169.0(8) 2_565 . . . ?
Se5 Re3 P3 C19 -11.0(8) . . . . ?
Se6 Re3 P3 C19 -101.0(8) . . . . ?
Se4 Re3 P3 C19 79.3(8) 2_565 . . . ?
Re2 Re3 P3 C19 33.8(8) . . . . ?
Re1 Re3 P3 C19 124.4(7) 2_565 . . . ?
Re1 Re3 P3 C19 -56.1(8) . . . . ?
Re2 Re3 P3 C19 -145.7(7) 2_565 . . . ?
Se7 Re3 P3 C21 48.1(7) 2_565 . . . ?
Se5 Re3 P3 C21 -132.0(7) . . . . ?
Se6 Re3 P3 C21 138.0(7) . . . . ?
Se4 Re3 P3 C21 -41.6(7) 2_565 . . . ?
Re2 Re3 P3 C21 -87.2(7) . . . . ?
Re1 Re3 P3 C21 3.5(7) 2_565 . . . ?
Re1 Re3 P3 C21 -177.0(7) . . . . ?
Re2 Re3 P3 C21 93.3(7) 2_565 . . . ?
Se6 Re2 N1 C5 -129.6(13) 2_565 . . . ?
Se5 Re2 N1 C5 50.3(14) . . . . ?
Se7 Re2 N1 C5 140.2(13) . . . . ?
Se4 Re2 N1 C5 -40.2(14) 2_565 . . . ?
Re3 Re2 N1 C5 6.6(16) . . . . ?
Re1 Re2 N1 C5 94.1(14) . . . . ?
Re3 Re2 N1 C5 -176.5(11) 2_565 . . . ?
Re1 Re2 N1 C5 -83.7(14) 2_565 . . . ?
Se6 Re2 N1 C1 57.9(13) 2_565 . . . ?
Se5 Re2 N1 C1 -122.2(13) . . . . ?
Se7 Re2 N1 C1 -32.3(13) . . . . ?
Se4 Re2 N1 C1 147.4(13) 2_565 . . . ?
Re3 Re2 N1 C1 -165.8(11) . . . . ?
Re1 Re2 N1 C1 -78.4(14) . . . . ?
Re3 Re2 N1 C1 11.1(16) 2_565 . . . ?
Re1 Re2 N1 C1 103.9(13) 2_565 . . . ?
C5 N1 C1 C2 -0.4(27) . . . . ?
Re2 N1 C1 C2 172.2(14) . . . . ?
C3 C2 C1 N1 -1.6(29) . . . . ?
C1 N1 C5 C4 0.3(27) . . . . ?
Re2 N1 C5 C4 -172.7(14) . . . . ?
C3 C4 C5 N1 1.9(33) . . . . ?
C5 C4 C3 C2 -3.8(31) . . . . ?
C5 C4 C3 C6 178.9(19) . . . . ?
C1 C2 C3 C4 3.4(27) . . . . ?
C1 C2 C3 C6 -179.3(16) . . . . ?
C11 P1 C15 C16 57.4(15) . . . . ?
C13 P1 C15 C16 167.5(14) . . . . ?
Re1 P1 C15 C16 -65.8(14) . . . . ?
C11 P1 C13 C14 -60.0(16) . . . . ?
C15 P1 C13 C14 -169.1(14) . . . . ?
Re1 P1 C13 C14 63.4(16) . . . . ?
C4 C3 C6 C10 -19.5(31) . . . . ?
C2 C3 C6 C10 163.4(20) . . . . ?
C4 C3 C6 C7 161.5(21) . . . . ?
C2 C3 C6 C7 -15.6(30) . . . . ?
C19 P3 C17 C18 -171.1(15) . . . . ?
C21 P3 C17 C18 -62.1(17) . . . . ?
Re3 P3 C17 C18 64.8(16) . . . . ?
C17 P3 C19 C20 165.0(15) . . . . ?
C21 P3 C19 C20 54.9(17) . . . . ?
Re3 P3 C19 C20 -70.1(15) . . . . ?
C17 P3 C21 C22 -52.1(17) . . . . ?
C19 P3 C21 C22 52.3(18) . . . . ?
Re3 P3 C21 C22 178.8(13) . . . . ?
C15 P1 C11 C12 54.0(18) . . . . ?
C13 P1 C11 C12 -51.3(18) . . . . ?
Re1 P1 C11 C12 -178.4(15) . . . . ?
C10 C6 C7 C8 1.0(34) . . . . ?
C3 C6 C7 C8 -179.9(22) . . . . ?
C7 C6 C10 C9 -0.8(32) . . . . ?
C3 C6 C10 C9 -179.9(21) . . . . ?
C8 N2 C9 C10 0.8(48) . . . . ?
C6 C10 C9 N2 0.0(44) . . . . ?
C9 N2 C8 C7 -0.6(44) . . . . ?
C6 C7 C8 N2 -0.3(42) . . . . ?
C25 C24 C23 O -12.4(73) . . . . ?
C24 C23 O C26 11.0(49) . . . . ?
C23 O C26 C25 -7.4(41) . . . . ?
C23 C24 C25 C26 5.7(61) . . . . ?
O C26 C25 C24 1.3(62) . . . . ?
